data_7221608
loop_
_publ_author_name
'Kumar, Sandeep'
'Mandal, Sanjay K.'

_publ_section_title
;
 Capturing the structural diversification upon thermal desolvation of a
 robust metal organic framework via a single-crystal-to-single-crystal
 transformation
;
_journal_issue 46
_journal_name_full CrystEngComm
_journal_page_first 8801
_journal_paper_doi 10.1039/C5CE01116G
_journal_volume 17
_journal_year 2015
_chemical_formula_moiety 'C20 H15 N3 O4 Zn'
_chemical_formula_sum 'C20 H15 N3 O4 Zn'
_chemical_formula_weight 426.72
_space_group_crystal_system monoclinic
_space_group_IT_number 14
_space_group_name_Hall '-P 2yn'
_space_group_name_H-M_alt 'P 1 21/n 1'
_symmetry_space_group_name_Hall '-P 2yn'
_symmetry_space_group_name_H-M 'P 1 21/n 1'
_atom_sites_solution_hydrogens geom
_atom_sites_solution_primary direct
_atom_sites_solution_secondary difmap
_audit_update_record
;
2015-07-19 deposited with the CCDC.
2015-07-21 downloaded from the CCDC.
;
_cell_angle_alpha 90
_cell_angle_beta 94.11(3)
_cell_angle_gamma 90
_cell_formula_units_Z 4
_cell_length_a 8.485(5)
_cell_length_b 14.529(9)
_cell_length_c 14.073(8)
_cell_measurement_reflns_used 799
_cell_measurement_temperature 100(2)
_cell_measurement_theta_max 18.6201
_cell_measurement_theta_min 2.7198
_cell_volume 1730.4(18)
_computing_cell_refinement 'SAINT V8.30C (Bruker AXS Inc., 2013)'
_computing_data_collection 'APEX2 V2012.12-0 (Bruker AXS)'
_computing_data_reduction 'SAINT V8.30C (Bruker AXS Inc., 2013)'
_computing_molecular_graphics 'SHELXTL (Bruker AXS)'
_computing_publication_material 'SHELXTL (Bruker AXS)'
_computing_structure_refinement 'SHELXL-2013 (Sheldrick, 2013)'
_computing_structure_solution 'SHELXS-97 (Sheldrick, 2008)'
_diffrn_ambient_temperature 100(2)
_diffrn_detector_area_resol_mean 8.3333
_diffrn_measured_fraction_theta_full 0.982
_diffrn_measured_fraction_theta_max 0.982
_diffrn_measurement_device_type 'Bruker Kappa APEX II'
_diffrn_measurement_method 'phi and omega scan'
_diffrn_radiation_monochromator Graphite
_diffrn_radiation_type 'Mo K\a'
_diffrn_radiation_wavelength 0.71073
_diffrn_reflns_av_R_equivalents 0.1378
_diffrn_reflns_av_sigmaI/netI 0.1845
_diffrn_reflns_limit_h_max 10
_diffrn_reflns_limit_h_min -10
_diffrn_reflns_limit_k_max 17
_diffrn_reflns_limit_k_min -14
_diffrn_reflns_limit_l_max 16
_diffrn_reflns_limit_l_min -16
_diffrn_reflns_number 8187
_diffrn_reflns_theta_full 25.40
_diffrn_reflns_theta_max 25.40
_diffrn_reflns_theta_min 2.02
_diffrn_source 'Sealed tube'
_diffrn_source_type 'Fine Focus'
_exptl_absorpt_coefficient_mu 1.454
_exptl_absorpt_correction_T_max 0.7452
_exptl_absorpt_correction_T_min 0.5136
_exptl_absorpt_correction_type multi-scan
_exptl_absorpt_process_details 'SADABS V2012/1 (Bruker AXS Inc.)'
_exptl_crystal_colour colorless
_exptl_crystal_density_diffrn 1.638
_exptl_crystal_density_method 'not measured'
_exptl_crystal_description Block
_exptl_crystal_F_000 872
_exptl_crystal_size_max 0.200
_exptl_crystal_size_mid 0.200
_exptl_crystal_size_min 0.200
_refine_diff_density_max 0.768
_refine_diff_density_min -0.473
_refine_ls_extinction_method none
_refine_ls_goodness_of_fit_ref 0.980
_refine_ls_hydrogen_treatment constr
_refine_ls_matrix_type full
_refine_ls_number_parameters 253
_refine_ls_number_reflns 3130
_refine_ls_number_restraints 0
_refine_ls_restrained_S_all 0.980
_refine_ls_R_factor_all 0.1826
_refine_ls_R_factor_gt 0.0817
_refine_ls_shift/su_max 0.002
_refine_ls_shift/su_mean 0.000
_refine_ls_structure_factor_coef Fsqd
_refine_ls_weighting_details
;
w=1/[\s^2^(Fo^2^)+(0.1000P)^2^+0.1827P]
where P=(Fo^2^+2Fc^2^)/3
;
_refine_ls_weighting_scheme calc
_refine_ls_wR_factor_gt 0.1894
_refine_ls_wR_factor_ref 0.2307
_reflns_number_gt 1399
_reflns_number_total 3130
_reflns_threshold_expression >2sigma(I)
_cod_data_source_file c5ce01116g2.cif
_cod_data_source_block 2
_cod_depositor_comments 'Adding full bibliography for 7221607--7221608.cif.'
_cod_original_cell_volume 1730.4(17)
_cod_database_code 7221608

loop_
_space_group_symop_operation_xyz
'x, y, z'
'-x+1/2, y+1/2, -z+1/2'
'-x, -y, -z'
'x-1/2, -y-1/2, z-1/2'

loop_
_atom_site_type_symbol
_atom_site_label
_atom_site_fract_x
_atom_site_fract_y
_atom_site_fract_z
_atom_site_U_iso_or_equiv
_atom_site_adp_type
_atom_site_calc_flag
_atom_site_refinement_flags
_atom_site_occupancy
Zn Zn1 0.12926(14) 0.21693(8) 0.43779(8) 0.0443(4) Uani d . 1
O O1 -0.0389(9) -0.0959(4) 0.5861(5) 0.0476(18) Uani d . 1
O O2 0.1273(10) -0.1217(5) 0.7100(6) 0.065(2) Uani d . 1
O O3 -0.3008(9) 0.2462(5) 0.8100(5) 0.0528(19) Uani d . 1
O O4 -0.2153(9) 0.1349(5) 0.9055(5) 0.061(2) Uani d . 1
N N1 0.1827(9) 0.2502(6) 0.5996(6) 0.043(2) Uani d . 1
N N2 -0.0522(10) 0.3034(6) 0.4705(6) 0.047(2) Uani d . 1
N N3 0.3571(9) 0.1623(6) 0.4731(6) 0.044(2) Uani d . 1
C C1 0.0293(11) 0.0289(7) 0.6811(7) 0.042(2) Uani d . 1
C C2 0.1120(12) 0.0927(8) 0.6342(7) 0.048(3) Uani d . 1
H H2 0.183 0.073 0.5911 0.058 Uiso calc R 1
C C3 0.0929(12) 0.1863(7) 0.6490(7) 0.043(3) Uani d . 1
C C4 -0.0219(10) 0.2122(7) 0.7101(7) 0.041(2) Uani d . 1
H H4 -0.0442 0.2743 0.7181 0.049 Uiso calc R 1
C C5 -0.1026(12) 0.1468(7) 0.7587(7) 0.045(3) Uani d . 1
C C6 -0.0756(11) 0.0548(7) 0.7444(7) 0.043(3) Uani d . 1
H H6 -0.1288 0.0107 0.7777 0.051 Uiso calc R 1
C C7 0.0437(12) -0.0712(8) 0.6586(7) 0.044(3) Uani d . 1
C C8 -0.2148(13) 0.1768(8) 0.8305(8) 0.049(3) Uani d . 1
C C9 -0.1816(13) 0.3115(8) 0.4191(8) 0.054(3) Uani d . 1
H H9 -0.1981 0.2738 0.3659 0.065 Uiso calc R 1
C C10 -0.2972(15) 0.3730(8) 0.4386(9) 0.063(3) Uani d . 1
H H10 -0.3922 0.375 0.4013 0.076 Uiso calc R 1
C C11 -0.2698(15) 0.4309(8) 0.5135(9) 0.067(3) Uani d . 1
H H11 -0.3436 0.4755 0.527 0.08 Uiso calc R 1
C C12 -0.1319(14) 0.4224(7) 0.5685(8) 0.055(3) Uani d . 1
H H12 -0.1111 0.4611 0.6205 0.066 Uiso calc R 1
C C13 -0.0257(12) 0.3581(7) 0.5475(7) 0.042(3) Uani d . 1
C C14 0.1321(13) 0.3459(7) 0.6018(7) 0.046(3) Uani d . 1
H H14A 0.2099 0.3845 0.5741 0.055 Uiso calc R 1
H H14B 0.1246 0.365 0.6674 0.055 Uiso calc R 1
C C15 0.4243(13) 0.1142(7) 0.4087(8) 0.054(3) Uani d . 1
H H15 0.3671 0.0987 0.3521 0.065 Uiso calc R 1
C C16 0.5793(15) 0.0861(8) 0.4241(9) 0.064(3) Uani d . 1
H H16 0.6269 0.0525 0.3777 0.077 Uiso calc R 1
C C17 0.6622(14) 0.1079(8) 0.5074(9) 0.062(3) Uani d . 1
H H17 0.7667 0.0896 0.5192 0.075 Uiso calc R 1
C C18 0.5877(13) 0.1571(8) 0.5726(8) 0.057(3) Uani d . 1
H H18 0.6413 0.1728 0.6302 0.068 Uiso calc R 1
C C19 0.4345(12) 0.1836(7) 0.5539(7) 0.042(3) Uani d . 1
C C20 0.3531(12) 0.2401(7) 0.6230(7) 0.050(3) Uani d . 1
H H20B 0.3696 0.2123 0.6856 0.06 Uiso calc R 1
H H20A 0.401 0.3008 0.6262 0.06 Uiso calc R 1

loop_
_atom_site_aniso_label
_atom_site_aniso_U_11
_atom_site_aniso_U_22
_atom_site_aniso_U_33
_atom_site_aniso_U_12
_atom_site_aniso_U_13
_atom_site_aniso_U_23
Zn1 0.0483(7) 0.0395(7) 0.0464(7) -0.0005(7) 0.0126(5) -0.0011(6)
O1 0.066(5) 0.030(4) 0.047(4) 0.000(4) 0.003(4) 0.003(3)
O2 0.079(6) 0.046(5) 0.069(6) 0.008(5) 0.004(4) 0.001(4)
O3 0.061(5) 0.052(5) 0.047(4) 0.013(4) 0.014(4) -0.002(3)
O4 0.080(6) 0.054(5) 0.052(5) 0.007(4) 0.023(4) 0.008(4)
N1 0.041(5) 0.043(5) 0.047(5) 0.000(4) 0.011(4) -0.003(4)
N2 0.050(5) 0.050(6) 0.042(5) 0.003(5) 0.005(4) 0.000(4)
N3 0.036(5) 0.054(6) 0.044(5) 0.003(4) 0.007(4) 0.002(4)
C1 0.041(6) 0.046(7) 0.040(6) 0.004(5) 0.012(5) -0.002(5)
C2 0.049(6) 0.050(7) 0.047(6) 0.014(6) 0.014(5) -0.002(5)
C3 0.046(6) 0.038(6) 0.045(6) -0.003(5) 0.008(5) 0.006(5)
C4 0.043(5) 0.035(6) 0.044(6) 0.006(5) 0.006(4) -0.004(5)
C5 0.049(6) 0.045(7) 0.041(6) 0.000(6) 0.006(5) -0.004(5)
C6 0.043(6) 0.043(7) 0.045(6) -0.003(5) 0.018(5) 0.000(5)
C7 0.044(6) 0.049(7) 0.038(6) 0.006(6) 0.007(5) 0.007(5)
C8 0.051(7) 0.043(7) 0.053(7) 0.002(6) 0.009(5) -0.004(6)
C9 0.058(7) 0.051(8) 0.052(7) -0.002(6) -0.001(6) 0.002(5)
C10 0.069(8) 0.059(8) 0.060(8) 0.014(7) -0.005(6) -0.004(7)
C11 0.065(9) 0.049(8) 0.087(10) 0.017(7) 0.004(7) -0.001(7)
C12 0.060(7) 0.042(7) 0.063(7) 0.008(6) 0.009(6) -0.006(6)
C13 0.050(7) 0.038(6) 0.038(6) -0.004(5) 0.001(5) 0.007(5)
C14 0.064(7) 0.031(6) 0.044(6) -0.001(5) 0.012(5) 0.000(5)
C15 0.057(8) 0.046(7) 0.061(8) 0.007(6) 0.012(6) 0.010(6)
C16 0.084(9) 0.057(8) 0.054(8) 0.022(7) 0.029(7) 0.002(6)
C17 0.048(7) 0.072(9) 0.069(8) 0.017(7) 0.019(6) 0.012(7)
C18 0.060(8) 0.054(8) 0.056(7) 0.007(6) 0.000(6) -0.002(6)
C19 0.032(5) 0.045(6) 0.051(7) 0.004(5) 0.012(5) 0.015(5)
C20 0.061(7) 0.041(7) 0.049(7) -0.004(5) 0.007(5) 0.008(5)

loop_
_atom_type_symbol
_atom_type_description
_atom_type_scat_dispersion_real
_atom_type_scat_dispersion_imag
_atom_type_scat_source
C C 0.0033 0.0016 'International Tables Vol C Tables 4.2.6.8 and 6.1.1.4'
H H 0.0000 0.0000 'International Tables Vol C Tables 4.2.6.8 and 6.1.1.4'
N N 0.0061 0.0033 'International Tables Vol C Tables 4.2.6.8 and 6.1.1.4'
O O 0.0106 0.0060 'International Tables Vol C Tables 4.2.6.8 and 6.1.1.4'
Cu Cu 0.3201 1.2651 'International Tables Vol C Tables 4.2.6.8 and 6.1.1.4'

loop_
_geom_angle_atom_site_label_1
_geom_angle_atom_site_label_2
_geom_angle_atom_site_label_3
_geom_angle_site_symmetry_1
_geom_angle_site_symmetry_3
_geom_angle
O1 Zn1 O3 3_556 4_665 103.0(3)
O1 Zn1 N2 3_556 . 107.4(3)
O3 Zn1 N2 4_665 . 108.1(3)
O1 Zn1 N3 3_556 . 92.5(3)
O3 Zn1 N3 4_665 . 89.3(3)
N2 Zn1 N3 . . 149.2(3)
O1 Zn1 N1 3_556 . 113.8(3)
O3 Zn1 N1 4_665 . 140.1(3)
N2 Zn1 N1 . . 75.7(3)
N3 Zn1 N1 . . 74.9(3)
O1 Zn1 C8 3_556 4_665 130.7(4)
O3 Zn1 C8 4_665 4_665 28.5(3)
N2 Zn1 C8 . 4_665 100.8(3)
N3 Zn1 C8 . 4_665 82.2(3)
N1 Zn1 C8 . 4_665 111.9(3)
C7 O1 Zn1 . 3_556 126.5(7)
C8 O3 Zn1 . 4_566 102.2(7)
C3 N1 C14 . . 116.5(8)
C3 N1 C20 . . 112.3(8)
C14 N1 C20 . . 112.2(8)
C3 N1 Zn1 . . 105.6(6)
C14 N1 Zn1 . . 100.5(6)
C20 N1 Zn1 . . 108.5(6)
C9 N2 C13 . . 119.2(10)
C9 N2 Zn1 . . 123.7(8)
C13 N2 Zn1 . . 117.0(7)
C15 N3 C19 . . 120.8(9)
C15 N3 Zn1 . . 118.3(8)
C19 N3 Zn1 . . 120.6(7)
C6 C1 C2 . . 121.0(10)
C6 C1 C7 . . 118.4(9)
C2 C1 C7 . . 120.4(9)
C1 C2 C3 . . 121.6(10)
C1 C2 H2 . . 119.2
C3 C2 H2 . . 119.2
C2 C3 C4 . . 116.9(9)
C2 C3 N1 . . 119.8(9)
C4 C3 N1 . . 123.3(9)
C5 C4 C3 . . 120.8(10)
C5 C4 H4 . . 119.6
C3 C4 H4 . . 119.6
C6 C5 C4 . . 120.2(9)
C6 C5 C8 . . 120.1(10)
C4 C5 C8 . . 119.6(10)
C1 C6 C5 . . 119.4(10)
C1 C6 H6 . . 120.3
C5 C6 H6 . . 120.3
O2 C7 O1 . . 125.4(10)
O2 C7 C1 . . 120.8(10)
O1 C7 C1 . . 113.8(9)
O4 C8 O3 . . 123.9(10)
O4 C8 C5 . . 118.6(11)
O3 C8 C5 . . 117.5(10)
O4 C8 Zn1 . 4_566 76.0(6)
O3 C8 Zn1 . 4_566 49.3(5)
C5 C8 Zn1 . 4_566 160.2(8)
N2 C9 C10 . . 123.1(11)
N2 C9 H9 . . 118.4
C10 C9 H9 . . 118.4
C11 C10 C9 . . 118.4(11)
C11 C10 H10 . . 120.8
C9 C10 H10 . . 120.8
C10 C11 C12 . . 118.6(11)
C10 C11 H11 . . 120.7
C12 C11 H11 . . 120.7
C13 C12 C11 . . 120.0(11)
C13 C12 H12 . . 120.0
C11 C12 H12 . . 120.0
C12 C13 N2 . . 120.6(10)
C12 C13 C14 . . 123.8(10)
N2 C13 C14 . . 115.5(9)
N1 C14 C13 . . 110.8(9)
N1 C14 H14A . . 109.5
C13 C14 H14A . . 109.5
N1 C14 H14B . . 109.5
C13 C14 H14B . . 109.5
H14A C14 H14B . . 108.1
N3 C15 C16 . . 120.5(11)
N3 C15 H15 . . 119.7
C16 C15 H15 . . 119.7
C17 C16 C15 . . 119.6(11)
C17 C16 H16 . . 120.2
C15 C16 H16 . . 120.2
C18 C17 C16 . . 118.0(11)
C18 C17 H17 . . 121.0
C16 C17 H17 . . 121.0
C17 C18 C19 . . 120.2(11)
C17 C18 H18 . . 119.9
C19 C18 H18 . . 119.9
N3 C19 C18 . . 120.8(10)
N3 C19 C20 . . 118.2(9)
C18 C19 C20 . . 120.9(10)
N1 C20 C19 . . 114.0(9)
N1 C20 H20B . . 108.8
C19 C20 H20B . . 108.8
N1 C20 H20A . . 108.8
C19 C20 H20A . . 108.8
H20B C20 H20A . . 107.7

loop_
_geom_bond_atom_site_label_1
_geom_bond_atom_site_label_2
_geom_bond_site_symmetry_2
_geom_bond_distance
Zn1 O1 3_556 1.938(7)
Zn1 O3 4_665 2.007(7)
Zn1 N2 . 2.065(8)
Zn1 N3 . 2.116(8)
Zn1 N1 . 2.340(8)
Zn1 C8 4_665 2.589(11)
O1 C7 . 1.249(11)
O1 Zn1 3_556 1.938(7)
O2 C7 . 1.221(12)
O3 C8 . 1.265(12)
O3 Zn1 4_566 2.007(7)
O4 C8 . 1.219(13)
N1 C3 . 1.416(12)
N1 C14 . 1.455(12)
N1 C20 . 1.467(12)
N2 C9 . 1.276(13)
N2 C13 . 1.349(13)
N3 C15 . 1.307(13)
N3 C19 . 1.309(13)
C1 C6 . 1.356(13)
C1 C2 . 1.362(14)
C1 C7 . 1.495(15)
C2 C3 . 1.387(14)
C2 H2 . 0.93
C3 C4 . 1.396(13)
C4 C5 . 1.381(14)
C4 H4 . 0.93
C5 C6 . 1.374(14)
C5 C8 . 1.502(15)
C6 H6 . 0.93
C8 Zn1 4_566 2.589(11)
C9 C10 . 1.370(15)
C9 H9 . 0.93
C10 C11 . 1.356(16)
C10 H10 . 0.93
C11 C12 . 1.361(15)
C11 H11 . 0.93
C12 C13 . 1.346(14)
C12 H12 . 0.93
C13 C14 . 1.504(14)
C14 H14A . 0.97
C14 H14B . 0.97
C15 C16 . 1.379(15)
C15 H15 . 0.93
C16 C17 . 1.361(17)
C16 H16 . 0.93
C17 C18 . 1.354(16)
C17 H17 . 0.93
C18 C19 . 1.363(14)
C18 H18 . 0.93
C19 C20 . 1.481(14)
C20 H20B . 0.97
C20 H20A . 0.97
